data_7003338
loop_
_publ_author_name
'Andrews, Philip C.'
'Junk, Peter C.'
'Nuzhnaya, Iryna'
'Spiccia, Leone'

_publ_section_title
;
 Fluorinated bismuth alkoxides: from monomers to polymers and
 oxo-clusters
;
_journal_issue 19
_journal_name_full 'Dalton Transactions'
_journal_page_first 2557
_journal_page_last 2568
_journal_paper_doi 10.1039/b715623e
_journal_year 2008
_chemical_formula_sum 'C32 H24 Bi4 F48 O12'
_chemical_formula_weight 2348.43
_chemical_name_systematic
;
?
;
_space_group_IT_number 2
_symmetry_cell_setting triclinic
_symmetry_space_group_name_Hall '-P 1'
_symmetry_space_group_name_H-M 'P -1'
_atom_sites_solution_hydrogens geom
_atom_sites_solution_primary direct
_atom_sites_solution_secondary difmap
_audit_creation_method SHELXL-97
_cell_angle_alpha 86.782(2)
_cell_angle_beta 86.257(2)
_cell_angle_gamma 87.184(2)
_cell_formula_units_Z 2
_cell_length_a 9.8435(3)
_cell_length_b 14.5758(5)
_cell_length_c 20.1015(7)
_cell_measurement_temperature 123(2)
_cell_volume 2870.42(17)
_computing_cell_refinement 'Bruker APEX II v. 1.0 (Bruker AXS 2004)'
_computing_data_collection 'Bruker APEX II v. 1.0 (Bruker AXS 2004)'
_computing_data_reduction 'Bruker APEX II v. 1.0 (Bruker AXS 2004)'
_computing_molecular_graphics 'X-Seed (Barbour, 2001)'
_computing_structure_refinement 'SHELXL-97 (Sheldrick, 1997)'
_computing_structure_solution 'SHELXS-97 (Sheldrick, 1990)'
_diffrn_ambient_temperature 123(2)
_diffrn_measured_fraction_theta_full 0.996
_diffrn_measured_fraction_theta_max 0.996
_diffrn_measurement_device_type 'Bruker X8 APEX CCD'
_diffrn_measurement_method '0.5 deg frames in phi and omega'
_diffrn_radiation_monochromator graphite
_diffrn_radiation_source 'fine-focus sealed tube'
_diffrn_radiation_type MoK\a
_diffrn_radiation_wavelength 0.71073
_diffrn_reflns_av_R_equivalents 0.1266
_diffrn_reflns_av_sigmaI/netI 0.1231
_diffrn_reflns_limit_h_max 13
_diffrn_reflns_limit_h_min -13
_diffrn_reflns_limit_k_max 20
_diffrn_reflns_limit_k_min -18
_diffrn_reflns_limit_l_max 28
_diffrn_reflns_limit_l_min -27
_diffrn_reflns_number 73105
_diffrn_reflns_theta_full 30.14
_diffrn_reflns_theta_max 30.14
_diffrn_reflns_theta_min 1.02
_diffrn_standards_number 0
_exptl_absorpt_coefficient_mu 12.433
_exptl_absorpt_correction_T_max 0.419
_exptl_absorpt_correction_T_min 0.358
_exptl_absorpt_correction_type multi-scan
_exptl_absorpt_process_details SADABS
_exptl_crystal_colour colourless
_exptl_crystal_density_diffrn 2.717
_exptl_crystal_density_method 'not measured'
_exptl_crystal_description prismatic
_exptl_crystal_F_000 2152
_exptl_crystal_size_max 0.08
_exptl_crystal_size_mid 0.07
_exptl_crystal_size_min 0.08
_refine_diff_density_max 3.259
_refine_diff_density_min -3.193
_refine_diff_density_rms 0.314
_refine_ls_extinction_method none
_refine_ls_goodness_of_fit_ref 1.028
_refine_ls_hydrogen_treatment constr
_refine_ls_matrix_type full
_refine_ls_number_parameters 865
_refine_ls_number_reflns 16905
_refine_ls_number_restraints 0
_refine_ls_restrained_S_all 1.028
_refine_ls_R_factor_all 0.1155
_refine_ls_R_factor_gt 0.0641
_refine_ls_shift/su_max 0.001
_refine_ls_shift/su_mean 0.000
_refine_ls_structure_factor_coef Fsqd
_refine_ls_weighting_details 'calc w=1/[\s^2^(Fo^2^)+(0.0411P)^2^+4.1153P] where P=(Fo^2^+2Fc^2^)/3'
_refine_ls_weighting_scheme calc
_refine_ls_wR_factor_gt 0.1079
_refine_ls_wR_factor_ref 0.1236
_reflns_number_gt 11118
_reflns_number_total 16905
_reflns_threshold_expression >2sigma(I)
_cod_data_source_file b715623e.txt
_cod_data_source_block bifl
_cod_original_sg_symbol_H-M P-1
_cod_database_code 7003338

loop_
_symmetry_equiv_pos_as_xyz
'x, y, z'
'-x, -y, -z'

loop_
_atom_site_label
_atom_site_type_symbol
_atom_site_fract_x
_atom_site_fract_y
_atom_site_fract_z
_atom_site_U_iso_or_equiv
_atom_site_adp_type
_atom_site_occupancy
_atom_site_symmetry_multiplicity
_atom_site_calc_flag
_atom_site_refinement_flags
_atom_site_disorder_assembly
_atom_site_disorder_group
Bi1 Bi -0.04033(4) 0.54367(2) 0.579421(18) 0.01778(9) Uani 1 1 d . . .
Bi2 Bi 0.10652(4) 0.30309(3) 0.574881(19) 0.01891(9) Uani 1 1 d . . .
Bi3 Bi 0.52309(4) 0.98183(2) 0.086476(18) 0.01835(9) Uani 1 1 d . . .
Bi4 Bi 0.41599(4) 0.78324(3) -0.004083(19) 0.02084(9) Uani 1 1 d . . .
O9 O 0.4661(6) 0.8202(4) 0.1077(3) 0.0204(15) Uani 1 1 d . . .
O1 O 0.1596(7) 0.5839(5) 0.5796(3) 0.0248(16) Uani 1 1 d . . .
O2 O 0.0199(7) 0.4229(4) 0.5277(3) 0.0220(15) Uani 1 1 d . . .
O4 O 0.1011(6) 0.2824(4) 0.4666(3) 0.0216(15) Uani 1 1 d . . .
O7 O 0.3159(6) 1.0162(5) 0.1045(3) 0.0237(16) Uani 1 1 d . . .
O10 O 0.6067(7) 0.7182(5) -0.0107(4) 0.0253(16) Uani 1 1 d . . .
O8 O 0.4855(7) 0.9166(4) -0.0032(3) 0.0219(15) Uani 1 1 d . . .
O5 O -0.0797(6) 0.2451(5) 0.5988(3) 0.0230(16) Uani 1 1 d . . .
O3 O 0.0259(7) 0.4167(4) 0.6566(3) 0.0218(15) Uani 1 1 d . . .
O12 O 0.3450(10) 0.6302(7) -0.0602(6) 0.068(3) Uani 1 1 d . . .
C2 C 0.2500(9) 0.5574(6) 0.6292(5) 0.0158(19) Uani 1 1 d . . .
H2 H 0.2027 0.5166 0.6641 0.019 Uiso 1 1 calc R . .
C22 C 0.4022(12) 0.6869(8) 0.1734(6) 0.034(3) Uani 1 1 d . . .
C5 C -0.0394(10) 0.3905(7) 0.7174(5) 0.024(2) Uani 1 1 d . . .
H5 H -0.1176 0.3521 0.7095 0.028 Uiso 1 1 calc R . .
C21 C 0.5128(10) 0.7554(7) 0.1546(5) 0.026(2) Uani 1 1 d . . .
H21 H 0.5942 0.7212 0.1342 0.031 Uiso 1 1 calc R . .
C12 C -0.3045(10) 0.3079(8) 0.5881(6) 0.029(3) Uani 1 1 d . . .
C11 C -0.1876(9) 0.2505(7) 0.5567(5) 0.023(2) Uani 1 1 d . . .
H11 H -0.1567 0.2811 0.5129 0.027 Uiso 1 1 calc R . .
C3 C 0.3727(11) 0.5050(8) 0.5984(6) 0.036(3) Uani 1 1 d . . .
C20 C 0.5551(11) 0.8011(7) 0.2143(5) 0.027(2) Uani 1 1 d . . .
C8 C 0.1710(10) 0.2130(7) 0.4336(5) 0.025(2) Uani 1 1 d . . .
H8 H 0.1697 0.1555 0.4632 0.029 Uiso 1 1 calc R . .
C6 C 0.0628(11) 0.3331(8) 0.7592(5) 0.029(3) Uani 1 1 d . . .
C7 C 0.3174(11) 0.2369(8) 0.4170(6) 0.031(3) Uani 1 1 d . . .
C4 C -0.0925(11) 0.4746(8) 0.7549(6) 0.031(3) Uani 1 1 d . . .
C9 C 0.0993(12) 0.1968(8) 0.3712(6) 0.038(3) Uani 1 1 d . . .
F6 F 0.3308(6) 0.4379(4) 0.5608(4) 0.0459(19) Uani 1 1 d . . .
F24 F -0.2707(6) 0.3958(4) 0.5899(4) 0.0417(18) Uani 1 1 d . . .
F22 F -0.4170(6) 0.3084(5) 0.5556(4) 0.053(2) Uani 1 1 d . . .
O6 O 0.1982(8) 0.1273(5) 0.5796(4) 0.0316(18) Uani 1 1 d . . .
F17 F 0.0879(7) 0.2719(5) 0.3310(3) 0.0444(18) Uani 1 1 d . . .
F11 F 0.1698(7) 0.3777(5) 0.7731(4) 0.0471(19) Uani 1 1 d . . .
F4 F 0.4524(7) 0.5559(5) 0.5578(4) 0.049(2) Uani 1 1 d . . .
F10 F 0.1083(7) 0.2600(4) 0.7250(3) 0.0366(16) Uani 1 1 d . . .
F13 F 0.3717(6) 0.2606(5) 0.4739(3) 0.0445(18) Uani 1 1 d . . .
F7 F -0.1429(7) 0.4567(5) 0.8155(3) 0.0436(18) Uani 1 1 d . . .
F2 F 0.3349(7) 0.7077(5) 0.6175(4) 0.0457(18) Uani 1 1 d . . .
F19 F -0.1217(7) 0.1052(5) 0.5201(4) 0.0477(19) Uani 1 1 d . . .
F18 F -0.0277(7) 0.1712(5) 0.3874(4) 0.051(2) Uani 1 1 d . . .
F1 F 0.1842(7) 0.6795(5) 0.6969(4) 0.0473(19) Uani 1 1 d . . .
F14 F 0.3322(7) 0.3082(5) 0.3736(4) 0.0489(19) Uani 1 1 d . . .
F23 F -0.3351(7) 0.2788(5) 0.6507(3) 0.052(2) Uani 1 1 d . . .
F12 F 0.0068(7) 0.3003(5) 0.8171(3) 0.053(2) Uani 1 1 d . . .
F3 F 0.3883(7) 0.6231(5) 0.7041(4) 0.055(2) Uani 1 1 d . . .
F9 F -0.1949(7) 0.5174(5) 0.7197(3) 0.0479(19) Uani 1 1 d . . .
F20 F -0.3277(7) 0.1511(5) 0.5030(4) 0.062(2) Uani 1 1 d . . .
F8 F -0.0003(7) 0.5387(5) 0.7566(4) 0.050(2) Uani 1 1 d . . .
F21 F -0.2722(8) 0.1089(5) 0.6023(4) 0.056(2) Uani 1 1 d . . .
F5 F 0.4475(7) 0.4636(6) 0.6444(4) 0.058(2) Uani 1 1 d . . .
F15 F 0.3961(7) 0.1682(5) 0.3937(4) 0.061(2) Uani 1 1 d . . .
F16 F 0.1611(9) 0.1311(6) 0.3358(4) 0.073(3) Uani 1 1 d . . .
C13 C 0.3390(13) 0.1070(10) 0.5880(7) 0.054(4) Uani 1 1 d . . .
H13A H 0.3777 0.1566 0.6115 0.064 Uiso 1 1 calc R . .
H13B H 0.3892 0.1022 0.5439 0.064 Uiso 1 1 calc R . .
C16 C 0.1177(12) 0.0555(8) 0.6162(6) 0.041(3) Uani 1 1 d . . .
H16A H 0.0918 0.0091 0.5858 0.050 Uiso 1 1 calc R . .
H16B H 0.0342 0.0827 0.6389 0.050 Uiso 1 1 calc R . .
C32 C 0.2060(13) 0.5986(9) -0.0398(8) 0.057(4) Uani 1 1 d . . .
H32A H 0.2051 0.5601 0.0024 0.068 Uiso 1 1 calc R . .
H32B H 0.1388 0.6510 -0.0350 0.068 Uiso 1 1 calc R . .
C14 C 0.3524(14) 0.0196(10) 0.6271(7) 0.057(4) Uani 1 1 d . . .
H14A H 0.4270 0.0202 0.6578 0.068 Uiso 1 1 calc R . .
H14B H 0.3699 -0.0325 0.5978 0.068 Uiso 1 1 calc R . .
C29 C 0.4240(15) 0.5549(9) -0.0920(10) 0.086(6) Uani 1 1 d . . .
H29A H 0.4781 0.5779 -0.1322 0.103 Uiso 1 1 calc R . .
H29B H 0.4860 0.5226 -0.0607 0.103 Uiso 1 1 calc R . .
C15 C 0.2131(15) 0.0135(10) 0.6661(8) 0.062(4) Uani 1 1 d . . .
H15A H 0.1921 -0.0511 0.6788 0.074 Uiso 1 1 calc R . .
H15B H 0.2093 0.0491 0.7068 0.074 Uiso 1 1 calc R . .
C10 C -0.2266(12) 0.1522(8) 0.5451(6) 0.034(3) Uani 1 1 d . . .
C31 C 0.1816(14) 0.5459(12) -0.0956(9) 0.078(6) Uani 1 1 d . . .
H31A H 0.1562 0.5863 -0.1345 0.093 Uiso 1 1 calc R . .
H31B H 0.1088 0.5023 -0.0840 0.093 Uiso 1 1 calc R . .
C1 C 0.2914(11) 0.6432(8) 0.6611(6) 0.031(3) Uani 1 1 d . . .
F32 F 0.5897(6) 0.7432(5) 0.2649(3) 0.0354(16) Uani 1 1 d . . .
F31 F 0.4594(7) 0.8597(4) 0.2400(3) 0.0390(17) Uani 1 1 d . . .
F33 F 0.6650(7) 0.8515(5) 0.1975(4) 0.0463(19) Uani 1 1 d . . .
F35 F 0.3694(8) 0.6484(5) 0.1181(3) 0.051(2) Uani 1 1 d . . .
F36 F 0.2885(6) 0.7276(5) 0.1994(4) 0.0471(19) Uani 1 1 d . . .
F34 F 0.4401(8) 0.6193(5) 0.2156(3) 0.0482(19) Uani 1 1 d . . .
C18 C 0.2209(10) 0.9601(7) 0.1377(5) 0.023(2) Uani 1 1 d . . .
H18 H 0.2660 0.8992 0.1502 0.028 Uiso 1 1 calc R . .
C17 C 0.1619(11) 1.0042(9) 0.2001(6) 0.033(3) Uani 1 1 d . . .
C19 C 0.1102(11) 0.9466(8) 0.0887(6) 0.034(3) Uani 1 1 d . . .
F27 F 0.2601(6) 1.0074(5) 0.2426(3) 0.0436(18) Uani 1 1 d . . .
F39 F 0.9420(6) 0.7954(5) -0.0130(3) 0.0434(18) Uani 1 1 d . . .
F28 F 0.1685(6) 0.9086(5) 0.0333(3) 0.0471(19) Uani 1 1 d . . .
F29 F 0.0449(7) 1.0220(5) 0.0694(4) 0.0473(19) Uani 1 1 d . . .
F40 F 0.8241(7) 0.6062(4) -0.0628(4) 0.0475(19) Uani 1 1 d . . .
F42 F 0.6956(7) 0.6699(5) -0.1360(4) 0.051(2) Uani 1 1 d . . .
F25 F 0.1141(7) 1.0900(5) 0.1887(4) 0.051(2) Uani 1 1 d . . .
F38 F 0.8391(7) 0.7007(5) 0.0541(4) 0.0497(19) Uani 1 1 d . . .
F41 F 0.8947(7) 0.7183(5) -0.1256(4) 0.054(2) Uani 1 1 d . . .
F26 F 0.0641(7) 0.9580(6) 0.2314(4) 0.059(2) Uani 1 1 d . . .
F30 F 0.0186(8) 0.8881(6) 0.1154(4) 0.063(2) Uani 1 1 d . . .
C23 C 0.8216(11) 0.7712(7) 0.0117(6) 0.027(2) Uani 1 1 d . . .
C24 C 0.7236(10) 0.7545(7) -0.0424(6) 0.027(2) Uani 1 1 d . . .
H24 H 0.6995 0.8141 -0.0670 0.032 Uiso 1 1 calc R . .
C25 C 0.7857(12) 0.6860(8) -0.0914(6) 0.036(3) Uani 1 1 d . . .
F37 F 0.7688(6) 0.8411(5) 0.0475(4) 0.0470(19) Uani 1 1 d . . .
C30 C 0.3194(15) 0.4950(12) -0.1097(11) 0.105(8) Uani 1 1 d . . .
H30A H 0.3243 0.4362 -0.0826 0.125 Uiso 1 1 calc R . .
H30B H 0.3322 0.4815 -0.1574 0.125 Uiso 1 1 calc R . .
O11 O 0.4383(7) 0.8423(5) -0.1083(3) 0.0254(16) Uani 1 1 d . . .
F45 F 0.4690(6) 0.9363(4) -0.2282(3) 0.0332(15) Uani 1 1 d . . .
F43 F 0.5802(6) 0.8060(5) -0.2291(3) 0.0409(17) Uani 1 1 d . . .
F47 F 0.2126(6) 0.9372(4) -0.1649(3) 0.0375(16) Uani 1 1 d . . .
C28 C 0.2261(10) 0.8453(8) -0.1592(5) 0.026(2) Uani 1 1 d . . .
C26 C 0.4545(10) 0.8451(7) -0.2252(5) 0.023(2) Uani 1 1 d . . .
C27 C 0.3752(9) 0.8109(7) -0.1632(5) 0.021(2) Uani 1 1 d . . .
H27 H 0.3798 0.7421 -0.1608 0.025 Uiso 1 1 calc R . .
F44 F 0.3957(6) 0.8264(4) -0.2808(3) 0.0344(15) Uani 1 1 d . . .
F48 F 0.1657(6) 0.8183(5) -0.1014(3) 0.0395(17) Uani 1 1 d . . .
F46 F 0.1576(6) 0.8131(5) -0.2071(4) 0.048(2) Uani 1 1 d . . .

loop_
_atom_site_aniso_label
_atom_site_aniso_U_11
_atom_site_aniso_U_22
_atom_site_aniso_U_33
_atom_site_aniso_U_23
_atom_site_aniso_U_13
_atom_site_aniso_U_12
Bi1 0.01975(18) 0.01693(19) 0.01699(19) -0.00530(14) 0.00137(14) -0.00263(14)
Bi2 0.02005(18) 0.01631(19) 0.0206(2) -0.00256(14) -0.00067(14) -0.00183(14)
Bi3 0.02260(19) 0.01653(19) 0.01603(19) -0.00393(14) 0.00228(14) -0.00298(14)
Bi4 0.0265(2) 0.01468(19) 0.0215(2) -0.00480(15) 0.00469(15) -0.00573(15)
O9 0.025(4) 0.018(4) 0.017(4) -0.003(3) 0.003(3) 0.003(3)
O1 0.024(4) 0.030(4) 0.020(4) -0.003(3) 0.004(3) -0.012(3)
O2 0.031(4) 0.014(4) 0.021(4) -0.009(3) -0.001(3) 0.002(3)
O4 0.028(4) 0.012(3) 0.025(4) -0.005(3) 0.003(3) 0.001(3)
O7 0.018(3) 0.024(4) 0.027(4) -0.001(3) 0.008(3) 0.000(3)
O10 0.023(4) 0.020(4) 0.032(4) 0.000(3) 0.002(3) -0.002(3)
O8 0.039(4) 0.014(3) 0.013(4) -0.004(3) 0.002(3) -0.007(3)
O5 0.022(4) 0.027(4) 0.021(4) -0.002(3) -0.003(3) -0.010(3)
O3 0.027(4) 0.020(4) 0.018(4) -0.002(3) 0.001(3) -0.001(3)
O12 0.056(6) 0.057(7) 0.096(9) -0.043(6) 0.009(6) -0.014(5)
C2 0.017(4) 0.017(5) 0.014(5) -0.003(4) -0.004(4) -0.004(4)
C22 0.043(7) 0.030(7) 0.026(7) 0.005(5) 0.005(5) 0.003(5)
C5 0.024(5) 0.026(6) 0.022(6) 0.002(4) -0.005(4) -0.006(4)
C21 0.030(6) 0.022(6) 0.023(6) 0.002(4) 0.001(4) 0.003(4)
C12 0.018(5) 0.038(7) 0.032(7) -0.009(5) -0.005(4) -0.003(5)
C11 0.022(5) 0.027(6) 0.020(5) -0.002(4) -0.002(4) -0.004(4)
C3 0.026(6) 0.033(7) 0.051(8) -0.017(6) -0.002(5) -0.007(5)
C20 0.035(6) 0.024(6) 0.024(6) -0.006(5) -0.003(5) 0.003(5)
C8 0.030(6) 0.018(5) 0.025(6) -0.005(4) 0.003(4) 0.003(4)
C6 0.038(6) 0.038(7) 0.012(5) 0.004(5) -0.001(4) -0.001(5)
C7 0.040(7) 0.023(6) 0.029(7) -0.002(5) 0.008(5) 0.009(5)
C4 0.033(6) 0.032(7) 0.026(6) 0.002(5) 0.009(5) -0.006(5)
C9 0.045(7) 0.019(6) 0.050(8) -0.024(6) 0.003(6) 0.011(5)
F6 0.035(4) 0.029(4) 0.075(5) -0.030(4) 0.015(3) -0.008(3)
F24 0.033(4) 0.030(4) 0.063(5) -0.014(3) 0.007(3) -0.001(3)
F22 0.020(3) 0.069(5) 0.073(6) -0.024(4) -0.010(3) 0.004(3)
O6 0.044(5) 0.020(4) 0.030(5) 0.005(3) 0.002(3) 0.000(3)
F17 0.059(5) 0.045(5) 0.028(4) -0.001(3) -0.006(3) 0.008(4)
F11 0.038(4) 0.060(5) 0.046(5) -0.011(4) -0.015(3) -0.012(4)
F4 0.037(4) 0.056(5) 0.056(5) -0.020(4) 0.021(3) -0.023(3)
F10 0.050(4) 0.027(4) 0.034(4) -0.001(3) -0.013(3) 0.003(3)
F13 0.033(4) 0.068(5) 0.034(4) 0.002(4) -0.006(3) -0.007(3)
F7 0.059(5) 0.043(4) 0.027(4) -0.007(3) 0.018(3) -0.006(3)
F2 0.047(4) 0.036(4) 0.056(5) -0.011(4) -0.005(4) -0.017(3)
F19 0.047(4) 0.036(4) 0.063(5) -0.023(4) -0.004(4) -0.008(3)
F18 0.057(5) 0.050(5) 0.052(5) -0.012(4) -0.015(4) -0.024(4)
F1 0.044(4) 0.047(5) 0.054(5) -0.031(4) 0.008(3) -0.007(3)
F14 0.039(4) 0.063(5) 0.042(5) 0.015(4) 0.006(3) -0.013(4)
F23 0.050(4) 0.069(5) 0.034(4) -0.003(4) 0.025(3) 0.000(4)
F12 0.056(5) 0.071(6) 0.026(4) 0.018(4) 0.004(3) 0.008(4)
F3 0.054(5) 0.053(5) 0.064(5) -0.013(4) -0.036(4) -0.004(4)
F9 0.051(4) 0.049(5) 0.039(4) 0.001(4) 0.014(3) 0.023(4)
F20 0.046(5) 0.061(5) 0.085(6) -0.029(5) -0.022(4) -0.015(4)
F8 0.065(5) 0.040(4) 0.047(5) -0.026(4) 0.018(4) -0.014(4)
F21 0.087(6) 0.037(4) 0.046(5) 0.001(4) 0.013(4) -0.036(4)
F5 0.044(4) 0.071(6) 0.060(5) -0.008(4) -0.013(4) 0.027(4)
F15 0.051(5) 0.067(6) 0.060(5) -0.012(4) 0.026(4) 0.026(4)
F16 0.105(7) 0.058(6) 0.058(6) -0.041(5) -0.017(5) 0.028(5)
C13 0.041(8) 0.066(10) 0.051(9) 0.022(8) -0.012(6) 0.013(7)
C16 0.042(7) 0.036(7) 0.046(8) 0.014(6) -0.003(6) -0.009(6)
C32 0.046(8) 0.042(9) 0.084(12) 0.001(8) -0.003(8) -0.019(7)
C14 0.063(10) 0.048(9) 0.060(10) -0.003(8) -0.012(8) -0.002(7)
C29 0.064(10) 0.020(8) 0.17(2) -0.036(10) 0.013(11) -0.013(7)
C15 0.073(11) 0.044(9) 0.068(11) 0.015(8) -0.005(9) -0.018(8)
C10 0.041(7) 0.033(7) 0.031(7) -0.004(5) -0.010(5) -0.010(5)
C31 0.044(9) 0.101(14) 0.096(14) -0.060(11) -0.016(8) 0.001(9)
C1 0.036(6) 0.032(7) 0.027(6) -0.018(5) -0.001(5) 0.000(5)
F32 0.033(4) 0.046(4) 0.027(4) 0.004(3) -0.008(3) 0.001(3)
F31 0.056(4) 0.026(4) 0.037(4) -0.014(3) -0.015(3) 0.009(3)
F33 0.038(4) 0.055(5) 0.048(5) 0.006(4) -0.013(3) -0.021(3)
F35 0.084(6) 0.041(4) 0.032(4) -0.002(3) 0.001(4) -0.037(4)
F36 0.035(4) 0.060(5) 0.045(5) 0.003(4) 0.015(3) -0.017(3)
F34 0.081(5) 0.025(4) 0.038(4) 0.010(3) 0.000(4) -0.011(4)
C18 0.022(5) 0.025(6) 0.021(6) 0.001(4) 0.007(4) -0.006(4)
C17 0.028(6) 0.048(8) 0.022(6) -0.006(5) 0.005(5) -0.005(5)
C19 0.035(6) 0.042(7) 0.025(6) -0.014(5) 0.009(5) -0.006(6)
F27 0.039(4) 0.064(5) 0.028(4) -0.019(4) -0.005(3) 0.012(3)
F39 0.022(3) 0.057(5) 0.051(5) -0.011(4) 0.004(3) -0.001(3)
F28 0.037(4) 0.063(5) 0.045(5) -0.033(4) -0.002(3) 0.002(3)
F29 0.047(4) 0.051(5) 0.043(5) -0.006(4) -0.016(3) 0.022(4)
F40 0.062(5) 0.023(4) 0.054(5) -0.001(3) 0.009(4) 0.017(3)
F42 0.060(5) 0.056(5) 0.038(4) -0.018(4) -0.001(4) 0.001(4)
F25 0.056(5) 0.052(5) 0.045(5) -0.022(4) -0.006(3) 0.025(4)
F38 0.057(5) 0.049(5) 0.044(5) 0.010(4) -0.018(4) -0.007(4)
F41 0.052(5) 0.053(5) 0.057(5) -0.020(4) 0.028(4) -0.008(4)
F26 0.042(4) 0.088(6) 0.045(5) -0.004(4) 0.027(4) -0.017(4)
F30 0.054(5) 0.075(6) 0.064(6) -0.001(5) -0.006(4) -0.039(4)
C23 0.031(6) 0.013(5) 0.037(7) -0.006(5) 0.005(5) -0.002(4)
C24 0.020(5) 0.015(5) 0.047(7) -0.006(5) 0.003(5) -0.007(4)
C25 0.036(7) 0.034(7) 0.035(7) -0.007(6) 0.008(5) 0.009(5)
F37 0.032(4) 0.057(5) 0.055(5) -0.032(4) -0.002(3) -0.003(3)
C30 0.052(10) 0.076(13) 0.19(2) -0.087(14) -0.014(12) 0.008(9)
O11 0.032(4) 0.026(4) 0.018(4) -0.006(3) 0.005(3) -0.007(3)
F45 0.044(4) 0.033(4) 0.023(3) -0.004(3) 0.005(3) -0.015(3)
F43 0.031(4) 0.049(4) 0.040(4) -0.003(3) 0.011(3) 0.003(3)
F47 0.033(4) 0.037(4) 0.042(4) -0.008(3) 0.005(3) 0.002(3)
C28 0.028(6) 0.029(6) 0.023(6) -0.014(5) -0.002(4) -0.004(5)
C26 0.033(6) 0.016(5) 0.021(6) -0.008(4) 0.007(4) -0.005(4)
C27 0.025(5) 0.018(5) 0.020(5) -0.010(4) -0.003(4) -0.002(4)
F44 0.049(4) 0.036(4) 0.020(3) -0.007(3) -0.005(3) -0.003(3)
F48 0.034(4) 0.048(4) 0.036(4) -0.005(3) 0.012(3) -0.009(3)
F46 0.033(4) 0.065(5) 0.050(5) -0.033(4) -0.008(3) -0.005(3)

loop_
_atom_type_symbol
_atom_type_description
_atom_type_scat_dispersion_real
_atom_type_scat_dispersion_imag
_atom_type_scat_source
C C 0.0033 0.0016 'International Tables Vol C Tables 4.2.6.8 and 6.1.1.4'
H H 0.0000 0.0000 'International Tables Vol C Tables 4.2.6.8 and 6.1.1.4'
O O 0.0106 0.0060 'International Tables Vol C Tables 4.2.6.8 and 6.1.1.4'
F F 0.0171 0.0103 'International Tables Vol C Tables 4.2.6.8 and 6.1.1.4'
Bi Bi -4.1077 10.2566 'International Tables Vol C Tables 4.2.6.8 and 6.1.1.4'

loop_
_geom_angle_atom_site_label_1
_geom_angle_atom_site_label_2
_geom_angle_atom_site_label_3
_geom_angle
_geom_angle_site_symmetry_1
_geom_angle_site_symmetry_3
_geom_angle_publ_flag
O1 Bi1 O2 92.4(3) . . ?
O1 Bi1 O2 85.2(3) . 2_566 ?
O2 Bi1 O2 70.1(3) . 2_566 ?
O1 Bi1 O3 86.7(2) . . ?
O2 Bi1 O3 68.7(2) . . ?
O2 Bi1 O3 137.5(2) 2_566 . ?
O1 Bi1 O4 86.1(2) . 2_566 ?
O2 Bi1 O4 131.0(2) . 2_566 ?
O2 Bi1 O4 61.0(2) 2_566 2_566 ?
O3 Bi1 O4 159.3(2) . 2_566 ?
O1 Bi1 Bi1 88.51(18) . 2_566 ?
O2 Bi1 Bi1 35.47(18) . 2_566 ?
O2 Bi1 Bi1 34.60(16) 2_566 2_566 ?
O3 Bi1 Bi1 103.62(15) . 2_566 ?
O4 Bi1 Bi1 95.57(14) 2_566 2_566 ?
O5 Bi2 O2 94.1(3) . . ?
O5 Bi2 O4 93.9(2) . . ?
O2 Bi2 O4 71.1(2) . . ?
O5 Bi2 O3 84.7(2) . . ?
O2 Bi2 O3 68.5(2) . . ?
O4 Bi2 O3 139.3(2) . . ?
O5 Bi2 O6 82.8(2) . . ?
O2 Bi2 O6 154.0(2) . . ?
O4 Bi2 O6 83.3(2) . . ?
O3 Bi2 O6 136.3(2) . . ?
O7 Bi3 O8 91.6(3) . . ?
O7 Bi3 O8 85.4(3) . 2_675 ?
O8 Bi3 O8 69.9(3) . 2_675 ?
O7 Bi3 O9 87.4(2) . . ?
O8 Bi3 O9 67.5(2) . . ?
O8 Bi3 O9 136.4(2) 2_675 . ?
O7 Bi3 O11 85.5(2) . 2_675 ?
O8 Bi3 O11 131.1(2) . 2_675 ?
O8 Bi3 O11 61.2(2) 2_675 2_675 ?
O9 Bi3 O11 160.3(2) . 2_675 ?
O7 Bi3 Bi3 88.20(19) . 2_675 ?
O8 Bi3 Bi3 35.19(17) . 2_675 ?
O8 Bi3 Bi3 34.67(16) 2_675 2_675 ?
O9 Bi3 Bi3 102.28(15) . 2_675 ?
O11 Bi3 Bi3 95.89(15) 2_675 2_675 ?
O10 Bi4 O8 95.7(3) . . ?
O10 Bi4 O11 92.6(3) . . ?
O8 Bi4 O11 71.0(2) . . ?
O10 Bi4 O9 86.6(2) . . ?
O8 Bi4 O9 68.8(2) . . ?
O11 Bi4 O9 139.5(2) . . ?
O10 Bi4 O12 82.5(3) . . ?
O8 Bi4 O12 155.8(3) . . ?
O11 Bi4 O12 85.0(3) . . ?
O9 Bi4 O12 134.7(3) . . ?
C21 O9 Bi4 123.2(6) . . ?
C21 O9 Bi3 129.9(6) . . ?
Bi4 O9 Bi3 99.8(2) . . ?
C2 O1 Bi1 125.0(6) . . ?
Bi2 O2 Bi1 123.1(3) . . ?
Bi2 O2 Bi1 124.2(3) . 2_566 ?
Bi1 O2 Bi1 109.9(3) . 2_566 ?
C8 O4 Bi2 124.9(6) . . ?
C8 O4 Bi1 128.5(6) . 2_566 ?
Bi2 O4 Bi1 100.3(2) . 2_566 ?
C18 O7 Bi3 125.7(6) . . ?
C24 O10 Bi4 125.9(6) . . ?
Bi4 O8 Bi3 123.5(3) . . ?
Bi4 O8 Bi3 124.5(3) . 2_675 ?
Bi3 O8 Bi3 110.1(3) . 2_675 ?
C11 O5 Bi2 124.1(6) . . ?
C5 O3 Bi1 127.4(6) . . ?
C5 O3 Bi2 121.7(6) . . ?
Bi1 O3 Bi2 99.0(2) . . ?
C29 O12 C32 108.5(10) . . ?
C29 O12 Bi4 133.1(8) . . ?
C32 O12 Bi4 115.8(7) . . ?
O1 C2 C3 109.5(8) . . ?
O1 C2 C1 108.7(8) . . ?
C3 C2 C1 111.3(8) . . ?
F34 C22 F36 108.1(9) . . ?
F34 C22 F35 107.0(9) . . ?
F36 C22 F35 106.8(10) . . ?
F34 C22 C21 113.7(10) . . ?
F36 C22 C21 112.1(9) . . ?
F35 C22 C21 108.8(9) . . ?
O3 C5 C4 111.0(8) . . ?
O3 C5 C6 108.5(8) . . ?
C4 C5 C6 109.7(9) . . ?
O9 C21 C20 110.5(8) . . ?
O9 C21 C22 109.3(9) . . ?
C20 C21 C22 111.8(9) . . ?
F22 C12 F23 107.7(9) . . ?
F22 C12 F24 107.0(9) . . ?
F23 C12 F24 106.6(9) . . ?
F22 C12 C11 113.3(9) . . ?
F23 C12 C11 111.5(9) . . ?
F24 C12 C11 110.5(8) . . ?
O5 C11 C12 109.0(8) . . ?
O5 C11 C10 108.2(8) . . ?
C12 C11 C10 112.8(9) . . ?
F4 C3 F5 108.3(9) . . ?
F4 C3 F6 105.8(10) . . ?
F5 C3 F6 106.8(10) . . ?
F4 C3 C2 114.0(10) . . ?
F5 C3 C2 111.7(10) . . ?
F6 C3 C2 109.7(8) . . ?
F32 C20 F31 105.9(8) . . ?
F32 C20 F33 106.3(8) . . ?
F31 C20 F33 105.8(8) . . ?
F32 C20 C21 114.5(9) . . ?
F31 C20 C21 113.5(9) . . ?
F33 C20 C21 110.1(9) . . ?
O4 C8 C7 110.5(8) . . ?
O4 C8 C9 108.7(8) . . ?
C7 C8 C9 111.4(9) . . ?
F11 C6 F12 106.7(9) . . ?
F11 C6 F10 107.6(9) . . ?
F12 C6 F10 106.7(9) . . ?
F11 C6 C5 114.3(9) . . ?
F12 C6 C5 112.8(9) . . ?
F10 C6 C5 108.4(8) . . ?
F15 C7 F14 107.0(9) . . ?
F15 C7 F13 106.5(9) . . ?
F14 C7 F13 106.2(9) . . ?
F15 C7 C8 114.0(10) . . ?
F14 C7 C8 114.0(9) . . ?
F13 C7 C8 108.6(8) . . ?
F7 C4 F8 108.5(9) . . ?
F7 C4 F9 107.2(9) . . ?
F8 C4 F9 104.3(9) . . ?
F7 C4 C5 115.1(9) . . ?
F8 C4 C5 113.4(8) . . ?
F9 C4 C5 107.5(9) . . ?
F16 C9 F17 107.5(10) . . ?
F16 C9 F18 107.0(10) . . ?
F17 C9 F18 106.2(10) . . ?
F16 C9 C8 112.7(10) . . ?
F17 C9 C8 112.8(9) . . ?
F18 C9 C8 110.2(10) . . ?
C13 O6 C16 109.1(9) . . ?
C13 O6 Bi2 118.8(7) . . ?
C16 O6 Bi2 120.7(6) . . ?
O6 C13 C14 108.3(11) . . ?
O6 C16 C15 103.6(10) . . ?
C31 C32 O12 100.4(12) . . ?
C13 C14 C15 103.1(11) . . ?
C30 C29 O12 103.2(12) . . ?
C16 C15 C14 102.1(12) . . ?
F19 C10 F21 108.8(10) . . ?
F19 C10 F20 108.4(9) . . ?
F21 C10 F20 106.2(10) . . ?
F19 C10 C11 110.2(9) . . ?
F21 C10 C11 111.2(9) . . ?
F20 C10 C11 112.0(10) . . ?
C32 C31 C30 102.7(13) . . ?
F2 C1 F3 108.4(9) . . ?
F2 C1 F1 107.5(9) . . ?
F3 C1 F1 106.1(9) . . ?
F2 C1 C2 113.5(9) . . ?
F3 C1 C2 111.4(9) . . ?
F1 C1 C2 109.6(9) . . ?
O7 C18 C17 109.9(8) . . ?
O7 C18 C19 107.0(9) . . ?
C17 C18 C19 111.6(8) . . ?
F26 C17 F25 107.7(9) . . ?
F26 C17 F27 106.7(10) . . ?
F25 C17 F27 106.9(10) . . ?
F26 C17 C18 113.2(10) . . ?
F25 C17 C18 113.3(10) . . ?
F27 C17 C18 108.8(9) . . ?
F29 C19 F30 107.9(10) . . ?
F29 C19 F28 107.3(10) . . ?
F30 C19 F28 106.7(9) . . ?
F29 C19 C18 114.4(10) . . ?
F30 C19 C18 111.0(10) . . ?
F28 C19 C18 109.3(9) . . ?
F38 C23 F39 108.1(9) . . ?
F38 C23 F37 106.6(9) . . ?
F39 C23 F37 106.6(8) . . ?
F38 C23 C24 113.8(9) . . ?
F39 C23 C24 112.9(9) . . ?
F37 C23 C24 108.3(8) . . ?
O10 C24 C25 108.4(8) . . ?
O10 C24 C23 107.6(9) . . ?
C25 C24 C23 111.6(9) . . ?
F40 C25 F41 106.8(9) . . ?
F40 C25 F42 107.7(10) . . ?
F41 C25 F42 106.9(10) . . ?
F40 C25 C24 113.6(10) . . ?
F41 C25 C24 111.4(10) . . ?
F42 C25 C24 110.0(9) . . ?
C29 C30 C31 107.0(13) . . ?
C27 O11 Bi4 125.6(6) . . ?
C27 O11 Bi3 125.6(6) . 2_675 ?
Bi4 O11 Bi3 100.6(2) . 2_675 ?
F48 C28 F46 107.6(9) . . ?
F48 C28 F47 107.7(8) . . ?
F46 C28 F47 107.2(9) . . ?
F48 C28 C27 110.3(9) . . ?
F46 C28 C27 111.7(8) . . ?
F47 C28 C27 112.2(8) . . ?
F43 C26 F44 107.0(8) . . ?
F43 C26 F45 106.5(8) . . ?
F44 C26 F45 106.4(8) . . ?
F43 C26 C27 111.1(9) . . ?
F44 C26 C27 112.2(8) . . ?
F45 C26 C27 113.3(8) . . ?
O11 C27 C26 107.2(8) . . ?
O11 C27 C28 108.4(8) . . ?
C26 C27 C28 113.8(9) . . ?

loop_
_geom_bond_atom_site_label_1
_geom_bond_atom_site_label_2
_geom_bond_distance
_geom_bond_site_symmetry_2
_geom_bond_publ_flag
Bi1 O1 2.082(6) . ?
Bi1 O2 2.133(6) . ?
Bi1 O2 2.180(7) 2_566 ?
Bi1 O3 2.439(7) . ?
Bi1 O4 2.702(6) 2_566 ?
Bi1 Bi1 3.5316(7) 2_566 ?
Bi2 O5 2.073(6) . ?
Bi2 O2 2.110(7) . ?
Bi2 O4 2.219(7) . ?
Bi2 O3 2.465(6) . ?
Bi2 O6 2.672(7) . ?
Bi3 O7 2.089(6) . ?
Bi3 O8 2.146(6) . ?
Bi3 O8 2.175(7) 2_675 ?
Bi3 O9 2.457(7) . ?
Bi3 O11 2.675(7) 2_675 ?
Bi3 Bi3 3.5426(7) 2_675 ?
Bi4 O10 2.061(7) . ?
Bi4 O8 2.093(6) . ?
Bi4 O11 2.221(7) . ?
Bi4 O9 2.427(6) . ?
Bi4 O12 2.697(9) . ?
O9 C21 1.381(12) . ?
O1 C2 1.405(11) . ?
O2 Bi1 2.180(7) 2_566 ?
O4 C8 1.372(11) . ?
O4 Bi1 2.702(6) 2_566 ?
O7 C18 1.385(11) . ?
O10 C24 1.393(11) . ?
O8 Bi3 2.175(7) 2_675 ?
O5 C11 1.397(11) . ?
O3 C5 1.385(11) . ?
O12 C29 1.465(16) . ?
O12 C32 1.490(15) . ?
C2 C3 1.513(14) . ?
C2 C1 1.521(13) . ?
C22 F34 1.318(12) . ?
C22 F36 1.330(12) . ?
C22 F35 1.338(13) . ?
C22 C21 1.529(15) . ?
C5 C4 1.527(15) . ?
C5 C6 1.539(14) . ?
C21 C20 1.497(14) . ?
C12 F22 1.322(11) . ?
C12 F23 1.326(13) . ?
C12 F24 1.341(12) . ?
C12 C11 1.516(14) . ?
C11 C10 1.535(14) . ?
C3 F4 1.318(13) . ?
C3 F5 1.320(14) . ?
C3 F6 1.365(12) . ?
C20 F32 1.335(12) . ?
C20 F31 1.338(11) . ?
C20 F33 1.352(12) . ?
C8 C7 1.511(14) . ?
C8 C9 1.515(16) . ?
C6 F11 1.317(12) . ?
C6 F12 1.329(12) . ?
C6 F10 1.343(12) . ?
C7 F15 1.324(12) . ?
C7 F14 1.326(12) . ?
C7 F13 1.361(13) . ?
C4 F7 1.302(12) . ?
C4 F8 1.338(12) . ?
C4 F9 1.374(13) . ?
C9 F16 1.325(11) . ?
C9 F17 1.328(14) . ?
C9 F18 1.337(13) . ?
O6 C13 1.423(13) . ?
O6 C16 1.478(13) . ?
F2 C1 1.316(13) . ?
F19 C10 1.299(13) . ?
F1 C1 1.342(12) . ?
F3 C1 1.339(13) . ?
F20 C10 1.349(13) . ?
F21 C10 1.341(13) . ?
C13 C14 1.464(18) . ?
C16 C15 1.502(18) . ?
C32 C31 1.433(19) . ?
C14 C15 1.538(19) . ?
C29 C30 1.455(19) . ?
C31 C30 1.531(19) . ?
C18 C17 1.511(14) . ?
C18 C19 1.543(15) . ?
C17 F26 1.309(12) . ?
C17 F25 1.326(14) . ?
C17 F27 1.336(12) . ?
C19 F29 1.299(13) . ?
C19 F30 1.338(13) . ?
C19 F28 1.352(11) . ?
F39 C23 1.312(11) . ?
F40 C25 1.318(13) . ?
F42 C25 1.338(14) . ?
F38 C23 1.308(12) . ?
F41 C25 1.328(13) . ?
C23 F37 1.344(11) . ?
C23 C24 1.538(15) . ?
C24 C25 1.521(14) . ?
O11 C27 1.410(11) . ?
O11 Bi3 2.675(7) 2_675 ?
F45 C26 1.342(11) . ?
F43 C26 1.336(11) . ?
F47 C28 1.338(12) . ?
C28 F48 1.319(12) . ?
C28 F46 1.331(11) . ?
C28 C27 1.527(13) . ?
C26 F44 1.339(11) . ?
C26 C27 1.500(13) . ?
